data_4031472
loop_
_publ_author_name
'Manoli, J.M.'
'Potvin, C.'
'Bregeault, J.M.'
'Griffith, W.P.'

_publ_section_title
;
 Crystal structure of potassium heptacyanorhenate(III) dihydrate
;
_journal_name_full
;
Journal of the Chemical Society. Dalton Transactions, Inorganic Chemistry 
(1972-)
;
_journal_page_first 192
_journal_page_last 195
_journal_volume 1980
_journal_year 1980
_chemical_formula_sum 'C7 H4 K4 N7 O2 Re'
_chemical_name_systematic 'K4 (Re (C N)7) (H2 O)2'
_space_group_IT_number 5
_symmetry_space_group_name_Hall 'I 2y'
_symmetry_space_group_name_H-M 'I 1 2 1'
_cell_angle_alpha 90
_cell_angle_beta 92.53
_cell_angle_gamma 90
_cell_formula_units_Z 2
_cell_length_a 9.244
_cell_length_b 8.998
_cell_length_c 9.241
_cell_volume 767.894
_citation_journal_id_ASTM JCDTBI
_cod_data_source_file Manoli_JCDTBI_1980_826.cif
_cod_data_source_block C7H4K4N7O2Re1
_cod_original_cell_volume 767.8942
_cod_original_sg_symbol_Hall 'C 2y (x,y,-x+z)'
_cod_original_formula_sum 'C7 H4 K4 N7 O2 Re1'
_cod_database_code 4031472

loop_
_symmetry_equiv_pos_as_xyz
x,y,z
-x,y,-z
x+1/2,y+1/2,z+1/2
-x+1/2,y+1/2,-z+1/2

loop_
_atom_site_label
_atom_site_type_symbol
_atom_site_fract_x
_atom_site_fract_y
_atom_site_fract_z
_atom_site_occupancy
_atom_site_U_iso_or_equiv
N1 N-3 0.0318 -0.3609 0.0016 0.5 0.0
C2 C+2 -0.0541 -0.072 0.2053 1 0.0
O1 O-2 0.3087 -0.3379 -0.0194 0.5 0.0
O2 O-2 0.3942 -0.3078 0.0143 0.5 0.0
N3 N-3 -0.0673 0.2944 0.1873 1 0.0
K2 K+1 0.12529 -0.42325 -0.28525 1 0.0
C4 C+2 0.215 0.0132 0.0738 1 0.0
C3 C+2 -0.0413 0.1881 0.1239 1 0.0
Re1 Re+3 0 0 0 1 0.0
N2 N-3 -0.0829 -0.112 0.3203 1 0.0
K1 K+1 0.2561 0.4048 0.0902 1 0.0
N4 N-3 0.3347 0.0332 0.1137 1 0.0
C1 C+2 0.0217 -0.2321 -0.0001 0.5 0.0
